data_2007953
loop_
_publ_author_name
'Sergio Baggio'
'Ricardo Baggio'
'Alvaro W. Mombr\'u'

_publ_section_title
;
 2,9-Dimethyl-1,10-phenanthroline Dihydrate
;
_journal_issue 12
_journal_name_full 'Acta Crystallographica Section C'
_journal_page_first 1900
_journal_page_last 1902
_journal_paper_doi 10.1107/S0108270198009743
_journal_volume 54
_journal_year 1998
_chemical_formula_moiety 'C14 H12 N2, 2H2 O'
_chemical_formula_sum 'C14 H16 N2 O2'
_chemical_formula_weight 244.29
_chemical_name_common 'Neocuproine dihydrate'
_chemical_name_systematic
;
2,9-Dimethyl-1,10-phenanthroline dihydrate
;
_space_group_IT_number 12
_symmetry_cell_setting monoclinic
_symmetry_space_group_name_Hall '-C 2y'
_symmetry_space_group_name_H-M 'C 1 2/m 1'
_audit_creation_method SHELXL-97
_cell_angle_alpha 90.00
_cell_angle_beta 110.96(2)
_cell_angle_gamma 90.00
_cell_formula_units_Z 4
_cell_length_a 18.155(5)
_cell_length_b 6.871(2)
_cell_length_c 11.077(3)
_cell_measurement_reflns_used 25
_cell_measurement_temperature 293(2)
_cell_measurement_theta_max 12.5
_cell_measurement_theta_min 7.5
_cell_volume 1290.3(6)
_computing_cell_refinement 'MSC/AFC Diffractometer Control Software'
_computing_data_collection
;
MSC/AFC Diffractometer Control Software, (Molecular Structure
Corporation, 1988)
;
_computing_data_reduction 'MSC/AFC Diffractometer Control Software'
_computing_molecular_graphics 'XP in SHELXTL/PC (Sheldrick, 1994)'
_computing_publication_material 'PARST (Nardelli, 1983) and CSD (Allen & Kennard, 1993)'
_computing_structure_refinement SHELXL97
_computing_structure_solution 'SHELXS97 (Sheldrick, 1990)'
_diffrn_ambient_temperature 293(2)
_diffrn_measured_fraction_theta_full 0.501
_diffrn_measured_fraction_theta_max 0.501
_diffrn_measurement_device 'Rigaku AFC-7S '
_diffrn_measurement_method \w/2\q
_diffrn_radiation_monochromator graphite
_diffrn_radiation_source 'fine-focus sealed tube'
_diffrn_radiation_type MoK\a
_diffrn_radiation_wavelength 0.71073
_diffrn_reflns_av_R_equivalents 0.0161
_diffrn_reflns_av_sigmaI/netI 0.0158
_diffrn_reflns_limit_h_max 20
_diffrn_reflns_limit_h_min -21
_diffrn_reflns_limit_k_max 8
_diffrn_reflns_limit_k_min 0
_diffrn_reflns_limit_l_max 13
_diffrn_reflns_limit_l_min -1
_diffrn_reflns_number 1457
_diffrn_reflns_theta_full 25.05
_diffrn_reflns_theta_max 25.05
_diffrn_reflns_theta_min 1.97
_diffrn_standards_decay_% <2
_diffrn_standards_interval_count 98
_diffrn_standards_number 2
_exptl_absorpt_coefficient_mu 0.085
_exptl_absorpt_correction_type none
_exptl_crystal_colour colourless
_exptl_crystal_density_diffrn 1.257
_exptl_crystal_density_method 'not measured'
_exptl_crystal_description Block
_exptl_crystal_F_000 520
_exptl_crystal_size_max 0.22
_exptl_crystal_size_mid 0.18
_exptl_crystal_size_min 0.16
_refine_diff_density_max 0.159
_refine_diff_density_min -0.137
_refine_ls_extinction_coef 0.016(3)
_refine_ls_extinction_method 'SHELXL97 (Sheldrick, 1997)'
_refine_ls_goodness_of_fit_ref 1.01
_refine_ls_hydrogen_treatment 'H atoms treated as a mixture of independent and constrained refinement'
_refine_ls_matrix_type full
_refine_ls_number_parameters 132
_refine_ls_number_reflns 1249
_refine_ls_number_restraints 5
_refine_ls_restrained_S_all 1.01
_refine_ls_R_factor_all 0.069
_refine_ls_R_factor_gt 0.047
_refine_ls_shift/su_max <0.01
_refine_ls_shift/su_mean <0.01
_refine_ls_structure_factor_coef Fsqd
_refine_ls_weighting_details 'w = 1/[\s^2^(Fo^2^)+(0.073P)^2^+0.418P] where P=(Fo^2^+2Fc^2^)/3'
_refine_ls_weighting_scheme calc
_refine_ls_wR_factor_ref 0.139
_reflns_number_gt 860
_reflns_number_total 1249
_reflns_threshold_expression I>2\s(I)
_cod_data_source_file ha1227.cif
_cod_data_source_block Neocuproine
_cod_depositor_comments
;
The following automatic conversions were performed:
'_geom_bond_publ_flag' value 'Y' changed to 'y' according to
'/home/saulius/struct/CIF-dictionaries/cif_core.dic' dictionary named
'cif_core.dic' version 2.4.1 from 2010-06-29 (22 times).

Automatic conversion script
Id: cif_fix_enum 1527 2010-12-29 10:47:43Z saulius 

The following automatic conversions were performed:

'_geom_bond_publ_flag' value 'Y' changed to 'y' according to
/home/saulius/struct/CIF-dictionaries/cif_core.dic dictionary named
'cif_core.dic' version 2.4.1 from 2010-06-29 (22
times).

'_geom_angle_publ_flag' value 'N' changed to 'n' according
to /home/saulius/struct/CIF-dictionaries/cif_core.dic dictionary
named 'cif_core.dic' version 2.4.1 from 2010-06-29 (26
times).

'_geom_torsion_publ_flag' value 'N' changed to 'n' according
to /home/saulius/struct/CIF-dictionaries/cif_core.dic dictionary
named 'cif_core.dic' version 2.4.1 from 2010-06-29 (35 times).

Automatic conversion script
Id: cif_fix_values 1715 2011-07-08 13:25:40Z adriana 

The following automatic conversions were performed:

'_refine_ls_weighting_scheme' value 'calc w =
1/[\s^2^(Fo^2^)+(0.073P)^2^+0.418P] where P=(Fo^2^+2Fc^2^)/3' was
changed to 'calc'. New tag '_refine_ls_weighting_details' was
created. The value of the new tag was set to 'w =
1/[\s^2^(Fo^2^)+(0.073P)^2^+0.418P] where P=(Fo^2^+2Fc^2^)/3'.

Automatic conversion script
Id: cif_fix_values 3143 2015-03-26 13:38:13Z robertas 
;
_cod_original_sg_symbol_H-M 'C 2/m'
_cod_database_code 2007953

loop_
_symmetry_equiv_pos_as_xyz
'x, y, z'
'-x, y, -z'
'x+1/2, y+1/2, z'
'-x+1/2, y+1/2, -z'
'-x, -y, -z'
'x, -y, z'
'-x+1/2, -y+1/2, -z'
'x+1/2, -y+1/2, z'

loop_
_atom_site_label
_atom_site_fract_x
_atom_site_fract_y
_atom_site_fract_z
_atom_site_U_iso_or_equiv
_atom_site_adp_type
_atom_site_calc_flag
_atom_site_refinement_flags
_atom_site_occupancy
_atom_site_disorder_assembly
_atom_site_disorder_group
_atom_site_type_symbol
C1 0.68775(15) 0.0000 -0.0306(2) 0.0562(7) Uani d S 1 . . C
C2 0.76112(17) 0.0000 -0.0469(2) 0.0662(8) Uani d S 1 . . C
H2A 0.7627 0.0000 -0.1326 0.078(8) Uiso d SR 1 . . H
C3 0.82901(16) 0.0000 0.0579(3) 0.0692(8) Uani d S 1 . . C
H3A 0.8790 0.0000 0.0464 0.083(9) Uiso d SR 1 . . H
C4 0.82522(14) 0.0000 0.1819(2) 0.0583(7) Uani d S 1 . . C
C5 0.89387(15) 0.0000 0.2972(3) 0.0741(9) Uani d S 1 . . C
H5A 0.9452 0.0000 0.2908 0.087(9) Uiso d SR 1 . . H
C6 0.88705(15) 0.0000 0.4139(3) 0.0784(9) Uani d S 1 . . C
H6A 0.9338 0.0000 0.4903 0.093(9) Uiso d SR 1 . . H
C7 0.81182(14) 0.0000 0.4285(2) 0.0619(7) Uani d S 1 . . C
C8 0.80241(17) 0.0000 0.5483(2) 0.0756(8) Uani d S 1 . . C
H8A 0.8477 0.0000 0.6269 0.093(9) Uiso d SR 1 . . H
C9 0.72884(18) 0.0000 0.5530(2) 0.0762(9) Uani d S 1 . . C
H9A 0.7217 0.0000 0.6348 0.085(9) Uiso d SR 1 . . H
C10 0.66256(15) 0.0000 0.4380(2) 0.0621(7) Uani d S 1 . . C
C11 0.74294(13) 0.0000 0.3170(2) 0.0498(6) Uani d S 1 . . C
C12 0.74952(12) 0.0000 0.1907(2) 0.0484(6) Uani d S 1 . . C
C13 0.58063(17) 0.0000 0.4405(3) 0.0849(11) Uani d S 1 . . C
H13A 0.5621 -0.1315 0.4364 0.113(19) Uiso d PR 0.50 . . H
H13C 0.5464 0.0718 0.3677 0.071(12) Uiso d PR 0.50 . . H
H13E 0.5809 0.0597 0.5190 0.082(12) Uiso d PR 0.50 . . H
C14 0.61233(17) 0.0000 -0.1451(2) 0.0709(9) Uani d S 1 . . C
H14A 0.5939 0.1313 -0.1651 0.093(15) Uiso d PR 0.50 . . H
H14C 0.5735 -0.0751 -0.1254 0.062(9) Uiso d PR 0.50 . . H
H14E 0.6212 -0.0562 -0.2181 0.068(10) Uiso d PR 0.50 . . H
N1 0.68206(11) 0.0000 0.08515(16) 0.0503(5) Uani d S 1 . . N
N2 0.66933(11) 0.0000 0.32307(16) 0.0545(6) Uani d S 1 . . N
O1W 0.55243(14) 0.7033(4) 0.1309(3) 0.1118(8) Uani d D 1 . . O
H1WA 0.5851(18) 0.779(4) 0.153(3) 0.150(14) Uiso d D 1 . . H
H1WB 0.5368(17) 0.725(5) 0.059(2) 0.031(10) Uiso d PD 0.50 . . H
H1WC 0.574(2) 0.614(4) 0.138(5) 0.077(15) Uiso d PD 0.50 . . H

loop_
_atom_site_aniso_label
_atom_site_aniso_U_11
_atom_site_aniso_U_22
_atom_site_aniso_U_33
_atom_site_aniso_U_12
_atom_site_aniso_U_13
_atom_site_aniso_U_23
C1 0.0647(15) 0.0625(15) 0.0422(12) 0.000 0.0199(11) 0.000
C2 0.0760(18) 0.0784(19) 0.0525(14) 0.000 0.0331(13) 0.000
C3 0.0624(16) 0.087(2) 0.0692(16) 0.000 0.0372(14) 0.000
C4 0.0488(13) 0.0702(17) 0.0572(14) 0.000 0.0207(11) 0.000
C5 0.0413(14) 0.105(2) 0.0716(17) 0.000 0.0146(12) 0.000
C6 0.0421(14) 0.117(3) 0.0620(16) 0.000 0.0010(12) 0.000
C7 0.0507(14) 0.0826(18) 0.0427(12) 0.000 0.0048(11) 0.000
C8 0.0594(16) 0.109(2) 0.0431(13) 0.000 0.0000(11) 0.000
C9 0.0786(19) 0.111(2) 0.0374(13) 0.000 0.0184(12) 0.000
C10 0.0598(15) 0.0852(19) 0.0423(12) 0.000 0.0195(11) 0.000
C11 0.0422(13) 0.0608(15) 0.0432(12) 0.000 0.0112(10) 0.000
C12 0.0431(13) 0.0568(14) 0.0431(12) 0.000 0.0127(10) 0.000
C13 0.0712(19) 0.134(3) 0.0582(18) 0.000 0.0342(15) 0.000
C14 0.0736(18) 0.093(2) 0.0403(13) 0.000 0.0137(12) 0.000
N1 0.0477(11) 0.0624(12) 0.0385(10) 0.000 0.0124(8) 0.000
N2 0.0460(11) 0.0776(14) 0.0383(10) 0.000 0.0133(8) 0.000
O1W 0.1074(16) 0.0871(15) 0.137(2) -0.0182(14) 0.0387(15) -0.0276(16)

loop_
_atom_type_symbol
_atom_type_description
_atom_type_scat_dispersion_real
_atom_type_scat_dispersion_imag
_atom_type_scat_source
C C 0.0033 0.0016 'International Tables Vol C Tables 4.2.6.8 and 6.1.1.4'
H H 0.0000 0.0000 'International Tables Vol C Tables 4.2.6.8 and 6.1.1.4'
N N 0.0061 0.0033 'International Tables Vol C Tables 4.2.6.8 and 6.1.1.4'
O O 0.0106 0.0060 'International Tables Vol C Tables 4.2.6.8 and 6.1.1.4'

loop_
_geom_angle_atom_site_label_1
_geom_angle_atom_site_label_2
_geom_angle_atom_site_label_3
_geom_angle
_geom_angle_publ_flag
N1 C1 C2 122.0(2) n
N1 C1 C14 117.2(2) n
C2 C1 C14 120.8(2) n
C3 C2 C1 120.1(2) n
C2 C3 C4 119.4(2) n
C3 C4 C12 117.3(2) n
C3 C4 C5 122.9(2) n
C12 C4 C5 119.8(2) n
C6 C5 C4 120.6(2) n
C5 C6 C7 121.9(2) n
C8 C7 C11 117.4(2) n
C8 C7 C6 123.6(2) n
C11 C7 C6 119.0(2) n
C9 C8 C7 119.6(2) n
C8 C9 C10 120.1(2) n
N2 C10 C9 121.9(2) n
N2 C10 C13 116.9(2) n
C9 C10 C13 121.2(2) n
N2 C11 C7 122.4(2) n
N2 C11 C12 118.03(19) n
C7 C11 C12 119.6(2) n
N1 C12 C4 122.7(2) n
N1 C12 C11 118.19(19) n
C4 C12 C11 119.1(2) n
C1 N1 C12 118.4(2) n
C10 N2 C11 118.58(19) n

loop_
_geom_bond_atom_site_label_1
_geom_bond_atom_site_label_2
_geom_bond_site_symmetry_2
_geom_bond_distance
_geom_bond_publ_flag
C1 N1 . 1.323(3) y
C1 C2 . 1.407(4) y
C1 C14 . 1.497(3) y
C2 C3 . 1.358(4) y
C3 C4 . 1.400(3) y
C4 C12 . 1.413(3) y
C4 C5 . 1.430(4) y
C5 C6 . 1.343(4) y
C6 C7 . 1.431(4) y
C7 C8 . 1.397(3) y
C7 C11 . 1.409(3) y
C8 C9 . 1.355(4) y
C9 C10 . 1.405(4) y
C10 N2 . 1.322(3) y
C10 C13 . 1.497(4) y
C11 N2 . 1.362(3) y
C11 C12 . 1.445(3) y
C12 N1 . 1.358(3) y
O1W O1W 6_565 2.794(4) y
O1W O1W 2_655 2.843(4) y
O1W N1 1_565 3.287(3) y
O1W N2 1_565 3.156(3) y

loop_
_geom_hbond_atom_site_label_D
_geom_hbond_atom_site_label_H
_geom_hbond_atom_site_label_A
_geom_hbond_site_symmetry_A
_geom_hbond_distance_DH
_geom_hbond_distance_HA
_geom_hbond_distance_DA
_geom_hbond_angle_DHA
_geom_hbond_publ_flag
O1W H1WC O1W 6_565 0.72(3) 2.21(3) 2.794(4) 139(3) n
O1W H1WB O1W 2_655 0.76(2) 2.15(2) 2.843(4) 152(2) n
O1W H1WA N1 1_565 0.76(3) 2.63(3) 3.287(3) 146(3) n
O1W H1WA N2 1_565 0.76(3) 2.48(3) 3.156(3) 149(3) n

loop_
_geom_torsion_atom_site_label_1
_geom_torsion_atom_site_label_2
_geom_torsion_atom_site_label_3
_geom_torsion_atom_site_label_4
_geom_torsion
_geom_torsion_publ_flag
N1 C1 C2 C3 0.0 n
C14 C1 C2 C3 180.0 n
C1 C2 C3 C4 0.0 n
C2 C3 C4 C12 0.0 n
C2 C3 C4 C5 180.0 n
C3 C4 C5 C6 180.0 n
C12 C4 C5 C6 0.0 n
C4 C5 C6 C7 0.0 n
C5 C6 C7 C8 180.0 n
C5 C6 C7 C11 0.0 n
C11 C7 C8 C9 0.0 n
C6 C7 C8 C9 180.0 n
C7 C8 C9 C10 0.0 n
C8 C9 C10 N2 0.0 n
C8 C9 C10 C13 180.0 n
C8 C7 C11 N2 0.0 n
C6 C7 C11 N2 180.0 n
C8 C7 C11 C12 180.0 n
C6 C7 C11 C12 0.0 n
C3 C4 C12 N1 0.0 n
C5 C4 C12 N1 180.0 n
C3 C4 C12 C11 180.0 n
C5 C4 C12 C11 0.0 n
N2 C11 C12 N1 0.0 n
C7 C11 C12 N1 180.0 n
N2 C11 C12 C4 180.0 n
C7 C11 C12 C4 0.0 n
C2 C1 N1 C12 0.0 n
C14 C1 N1 C12 180.0 n
C4 C12 N1 C1 0.0 n
C11 C12 N1 C1 180.0 n
C9 C10 N2 C11 0.0 n
C13 C10 N2 C11 180.0 n
C7 C11 N2 C10 0.0 n
C12 C11 N2 C10 180.0 n
